data_4330336
loop_
_publ_author_name
'Yanmei Chen'
'Lei Li'
'Zhou Chen'
'Yonglu Liu'
'Hailiang Hu'
'Wenqian Chen'
'Wei Liu'
'Yahong Li'
'Tao Lei'
'Yanyuan Cao'
'Zhenghui Kang'
'Miaoshui Lin'
'Wu Li'

_publ_section_title
;
 Metal-Mediated Controllable Creation of Secondary, Tertiary, and
 Quaternary Carbon Centers: A Powerful Strategy for the Synthesis of Iron,
 Cobalt, and Copper Complexes with in Situ Generated Substituted
 1-Pyridineimidazo[1,5-a]pyridine Ligands
;
_journal_name_full 'Inorganic Chemistry'
_journal_page_first 9705
_journal_page_last 9713
_journal_paper_doi 10.1021/ic300949y
_journal_volume 51
_journal_year 2012
_chemical_formula_moiety 'C42 H28 N10, 0.5(C4 H8 O2)'
_chemical_formula_sum 'C44 H32 N10 O'
_chemical_formula_weight 716.80
_chemical_name_systematic
; 
 ? 
;
_space_group_IT_number 14
_symmetry_cell_setting monoclinic
_symmetry_space_group_name_Hall '-P 2yn'
_symmetry_space_group_name_H-M 'P 1 21/n 1'
_atom_sites_solution_hydrogens geom
_atom_sites_solution_primary direct
_atom_sites_solution_secondary difmap
_audit_creation_method SHELXL-97
_cell_angle_alpha 90.00
_cell_angle_beta 94.568(7)
_cell_angle_gamma 90.00
_cell_formula_units_Z 4
_cell_length_a 8.2498(8)
_cell_length_b 11.6208(11)
_cell_length_c 39.240(4)
_cell_measurement_reflns_used 1876
_cell_measurement_temperature 296(2)
_cell_measurement_theta_max 16.14
_cell_measurement_theta_min 2.49
_cell_volume 3750.0(6)
_computing_structure_refinement 'SHELXL-97 (Sheldrick, 2008)'
_computing_structure_solution 'SHELXS-97 (Sheldrick, 2008)'
_diffrn_ambient_temperature 296(2)
_diffrn_measured_fraction_theta_full 1.000
_diffrn_measured_fraction_theta_max 1.000
_diffrn_radiation_monochromator graphite
_diffrn_radiation_source 'fine-focus sealed tube'
_diffrn_radiation_type MoK\a
_diffrn_radiation_wavelength 0.71073
_diffrn_reflns_av_R_equivalents 0.0924
_diffrn_reflns_av_sigmaI/netI 0.1177
_diffrn_reflns_limit_h_max 9
_diffrn_reflns_limit_h_min -9
_diffrn_reflns_limit_k_max 13
_diffrn_reflns_limit_k_min -13
_diffrn_reflns_limit_l_max 46
_diffrn_reflns_limit_l_min -40
_diffrn_reflns_number 29636
_diffrn_reflns_theta_full 25.10
_diffrn_reflns_theta_max 25.10
_diffrn_reflns_theta_min 1.83
_exptl_absorpt_coefficient_mu 0.080
_exptl_absorpt_correction_T_max 0.9794
_exptl_absorpt_correction_T_min 0.9701
_exptl_absorpt_correction_type multi-scan
_exptl_absorpt_process_details sadabs
_exptl_crystal_colour yellow
_exptl_crystal_density_diffrn 1.270
_exptl_crystal_description block
_exptl_crystal_F_000 1496
_exptl_crystal_size_max 0.38
_exptl_crystal_size_mid 0.28
_exptl_crystal_size_min 0.26
_refine_diff_density_max 0.651
_refine_diff_density_min -1.492
_refine_diff_density_rms 0.068
_refine_ls_extinction_method none
_refine_ls_goodness_of_fit_ref 1.032
_refine_ls_hydrogen_treatment constr
_refine_ls_matrix_type full
_refine_ls_number_parameters 525
_refine_ls_number_reflns 6663
_refine_ls_number_restraints 6
_refine_ls_restrained_S_all 1.141
_refine_ls_R_factor_all 0.2086
_refine_ls_R_factor_gt 0.0917
_refine_ls_shift/su_max 0.000
_refine_ls_shift/su_mean 0.000
_refine_ls_structure_factor_coef Fsqd
_refine_ls_weighting_details 'calc w=1/[\s^2^(Fo^2^)+(0.1432P)^2^+3.5076P] where P=(Fo^2^+2Fc^2^)/3'
_refine_ls_weighting_scheme calc
_refine_ls_wR_factor_gt 0.2421
_refine_ls_wR_factor_ref 0.3173
_reflns_number_gt 2778
_reflns_number_total 6663
_reflns_threshold_expression >2sigma(I)
_cod_data_source_file ic300949y_L3.cif
_cod_data_source_block t
_cod_original_cell_volume 3749.9(6)
_cod_original_sg_symbol_H-M 'P 21/n'
_cod_database_code 4330336

loop_
_symmetry_equiv_pos_as_xyz
'x, y, z'
'-x+1/2, y+1/2, -z+1/2'
'-x, -y, -z'
'x-1/2, -y-1/2, z-1/2'

loop_
_atom_site_label
_atom_site_type_symbol
_atom_site_fract_x
_atom_site_fract_y
_atom_site_fract_z
_atom_site_U_iso_or_equiv
_atom_site_adp_type
_atom_site_occupancy
_atom_site_symmetry_multiplicity
_atom_site_calc_flag
_atom_site_refinement_flags
_atom_site_disorder_assembly
_atom_site_disorder_group
C1 C 0.7317(8) 0.5925(6) 0.21934(18) 0.0533(17) Uani 1 1 d . . .
N1 N 0.8314(7) 0.5018(5) 0.22570(17) 0.0713(17) Uani 1 1 d . . .
N2 N 0.5603(6) 0.6977(4) 0.17664(13) 0.0502(14) Uani 1 1 d . . .
C2 C 0.7043(10) 0.6713(7) 0.24414(19) 0.080(2) Uani 1 1 d . . .
H2 H 0.6330 0.7320 0.2392 0.096 Uiso 1 1 calc R . .
N3 N 0.6600(6) 0.5344(4) 0.15785(14) 0.0514(14) Uani 1 1 d . . .
C3 C 0.7811(10) 0.6614(9) 0.2762(2) 0.087(3) Uani 1 1 d . . .
H3 H 0.7634 0.7154 0.2930 0.105 Uiso 1 1 calc R . .
N4 N 0.7711(7) 0.9356(5) 0.00697(14) 0.0675(17) Uani 1 1 d . . .
C4 C 0.8840(9) 0.5710(8) 0.2832(2) 0.074(2) Uani 1 1 d . . .
H4 H 0.9384 0.5618 0.3047 0.089 Uiso 1 1 calc R . .
N5 N 0.4981(6) 0.8145(4) 0.06600(13) 0.0484(13) Uani 1 1 d . . .
C5 C 0.9042(10) 0.4947(8) 0.2575(2) 0.081(2) Uani 1 1 d . . .
H5 H 0.9738 0.4329 0.2623 0.098 Uiso 1 1 calc R . .
N6 N 0.7056(6) 0.9324(4) 0.07832(13) 0.0471(13) Uani 1 1 d . . .
N7 N 0.1386(7) 1.1952(5) 0.19109(15) 0.0638(16) Uani 1 1 d . . .
C7 C 0.7351(9) 0.4292(6) 0.1540(2) 0.068(2) Uani 1 1 d . . .
H7 H 0.7953 0.3948 0.1723 0.081 Uiso 1 1 calc R . .
N8 N 0.3340(6) 0.9779(4) 0.14190(12) 0.0427(13) Uani 1 1 d . . .
C8 C 0.7193(10) 0.3774(7) 0.1231(2) 0.080(2) Uani 1 1 d . . .
H8 H 0.7705 0.3071 0.1204 0.096 Uiso 1 1 calc R . .
N9 N 0.2059(6) 0.9501(4) 0.18909(12) 0.0453(13) Uani 1 1 d . . .
C9 C 0.6274(10) 0.4266(7) 0.0949(2) 0.076(2) Uani 1 1 d . . .
H9 H 0.6189 0.3893 0.0739 0.091 Uiso 1 1 calc R . .
N10 N 0.1949(7) 0.6256(5) 0.11731(16) 0.0711(18) Uani 1 1 d . . .
C10 C 0.5521(8) 0.5284(6) 0.09878(19) 0.0624(19) Uani 1 1 d . . .
H10 H 0.4914 0.5614 0.0803 0.075 Uiso 1 1 calc R . .
C11 C 0.5649(7) 0.5848(6) 0.13070(17) 0.0496(17) Uani 1 1 d . . .
C12 C 0.5044(7) 0.6845(5) 0.14379(16) 0.0433(15) Uani 1 1 d . . .
C13 C 0.4006(7) 0.7761(5) 0.12439(15) 0.0409(15) Uani 1 1 d . . .
C14 C 0.6375(8) 0.8821(5) 0.01660(17) 0.0499(17) Uani 1 1 d . . .
C15 C 0.5211(9) 0.8388(6) -0.00706(18) 0.065(2) Uani 1 1 d . . .
H15 H 0.4306 0.8009 0.0001 0.078 Uiso 1 1 calc R . .
C16 C 0.5397(11) 0.8522(7) -0.04157(19) 0.079(2) Uani 1 1 d . . .
H16 H 0.4620 0.8236 -0.0579 0.094 Uiso 1 1 calc R . .
C17 C 0.6765(13) 0.9090(8) -0.0514(2) 0.084(3) Uani 1 1 d . . .
H17 H 0.6925 0.9202 -0.0743 0.101 Uiso 1 1 calc R . .
C18 C 0.7854(11) 0.9475(8) -0.0265(2) 0.083(2) Uani 1 1 d . . .
H18 H 0.8773 0.9850 -0.0331 0.099 Uiso 1 1 calc R . .
C19 C 0.6162(8) 0.8743(6) 0.05276(16) 0.0491(16) Uani 1 1 d . . .
C20 C 0.8329(8) 1.0115(6) 0.0781(2) 0.0608(19) Uani 1 1 d . . .
H20 H 0.8718 1.0341 0.0576 0.073 Uiso 1 1 calc R . .
C21 C 0.8988(8) 1.0547(7) 0.1078(2) 0.068(2) Uani 1 1 d . . .
H21 H 0.9826 1.1081 0.1075 0.082 Uiso 1 1 calc R . .
C22 C 0.8440(8) 1.0209(7) 0.1392(2) 0.068(2) Uani 1 1 d . . .
H22 H 0.8945 1.0493 0.1595 0.082 Uiso 1 1 calc R . .
C23 C 0.7174(8) 0.9468(6) 0.13993(17) 0.0578(18) Uani 1 1 d . . .
H23 H 0.6806 0.9245 0.1607 0.069 Uiso 1 1 calc R . .
C24 C 0.6420(7) 0.9038(5) 0.10917(15) 0.0458(16) Uani 1 1 d . . .
C25 C 0.5102(7) 0.8321(5) 0.10005(15) 0.0424(15) Uani 1 1 d . . .
C6 C 0.6523(8) 0.6068(6) 0.18503(17) 0.0508(16) Uani 1 1 d . . .
C26 C 0.2351(7) 1.1537(5) 0.16802(16) 0.0454(16) Uani 1 1 d . . .
C27 C 0.3125(9) 1.2254(6) 0.14644(19) 0.065(2) Uani 1 1 d . . .
H27 H 0.3804 1.1951 0.1309 0.078 Uiso 1 1 calc R . .
C28 C 0.2879(10) 1.3416(7) 0.1483(2) 0.082(2) Uani 1 1 d . . .
H28 H 0.3368 1.3912 0.1336 0.098 Uiso 1 1 calc R . .
C29 C 0.1902(10) 1.3842(7) 0.1720(2) 0.077(2) Uani 1 1 d . . .
H29 H 0.1726 1.4629 0.1740 0.093 Uiso 1 1 calc R . .
C30 C 0.1201(10) 1.3085(7) 0.1925(2) 0.077(2) Uani 1 1 d . . .
H30 H 0.0547 1.3378 0.2087 0.092 Uiso 1 1 calc R . .
C31 C 0.2567(7) 1.0302(5) 0.16625(15) 0.0414(15) Uani 1 1 d . . .
C32 C 0.1236(8) 0.9612(7) 0.21817(18) 0.0621(19) Uani 1 1 d . . .
H32 H 0.0933 1.0335 0.2255 0.074 Uiso 1 1 calc R . .
C33 C 0.0876(10) 0.8670(7) 0.2357(2) 0.076(2) Uani 1 1 d . . .
H33 H 0.0321 0.8742 0.2553 0.092 Uiso 1 1 calc R . .
C34 C 0.1332(10) 0.7568(7) 0.2248(2) 0.076(2) Uani 1 1 d . . .
H34 H 0.1064 0.6920 0.2370 0.091 Uiso 1 1 calc R . .
C35 C 0.2153(8) 0.7452(6) 0.19660(18) 0.0602(19) Uani 1 1 d . . .
H35 H 0.2453 0.6723 0.1896 0.072 Uiso 1 1 calc R . .
C36 C 0.2560(7) 0.8425(5) 0.17780(16) 0.0457(16) Uani 1 1 d . . .
C37 C 0.3369(7) 0.8640(5) 0.14886(15) 0.0415(15) Uani 1 1 d . . .
C38 C 0.2469(7) 0.7246(6) 0.10569(16) 0.0461(16) Uani 1 1 d . . .
C39 C 0.1599(8) 0.7845(6) 0.08054(18) 0.0602(19) Uani 1 1 d . . .
H39 H 0.1998 0.8539 0.0729 0.072 Uiso 1 1 calc R . .
C40 C 0.0140(8) 0.7432(7) 0.06638(19) 0.068(2) Uani 1 1 d . . .
H40 H -0.0454 0.7834 0.0491 0.082 Uiso 1 1 calc R . .
C41 C -0.0413(10) 0.6419(8) 0.0783(2) 0.085(3) Uani 1 1 d . . .
H41 H -0.1397 0.6110 0.0694 0.102 Uiso 1 1 calc R . .
C42 C 0.0506(11) 0.5869(8) 0.1035(2) 0.095(3) Uani 1 1 d . . .
H42 H 0.0112 0.5183 0.1118 0.114 Uiso 1 1 calc R . .
O1 O 0.892(4) 0.332(3) 1.0270(7) 0.272(15) Uani 0.50 1 d PD A -1
C44 C 0.822(5) 0.413(4) 1.0092(12) 0.27(4) Uani 0.50 1 d PD A -1
C43 C 0.984(5) 0.468(2) 1.0035(14) 0.19(2) Uani 0.50 1 d PD A -1
H43A H 1.0163 0.4465 0.9815 0.284 Uiso 0.50 1 calc PR A -1
H43B H 1.0639 0.4433 1.0210 0.284 Uiso 0.50 1 calc PR A -1
H43C H 0.9728 0.5506 1.0045 0.284 Uiso 0.50 1 calc PR A -1
O2 O 0.707(5) 0.467(2) 0.9951(10) 0.43(4) Uani 0.50 1 d PD A -1
C45 C 0.7036(14) 0.5582(12) 0.9831(4) 0.050(3) Uani 0.50 1 d PD A -1
H45A H 0.6602 0.6105 0.9994 0.060 Uiso 0.50 1 calc PR A -1
H45B H 0.6268 0.5565 0.9631 0.060 Uiso 0.50 1 calc PR A -1
C46 C 0.8397(13) 0.6020(11) 0.9740(3) 0.050(3) Uani 0.50 1 d PD A -1
H46A H 0.9236 0.5447 0.9763 0.075 Uiso 0.50 1 calc PR A -1
H46B H 0.8703 0.6664 0.9884 0.075 Uiso 0.50 1 calc PR A -1
H46C H 0.8251 0.6271 0.9506 0.075 Uiso 0.50 1 calc PR A -1

loop_
_atom_site_aniso_label
_atom_site_aniso_U_11
_atom_site_aniso_U_22
_atom_site_aniso_U_33
_atom_site_aniso_U_23
_atom_site_aniso_U_13
_atom_site_aniso_U_12
C1 0.049(4) 0.049(4) 0.062(5) 0.007(4) 0.005(3) 0.006(3)
N1 0.078(4) 0.052(4) 0.080(5) 0.008(3) -0.011(4) 0.010(3)
N2 0.060(3) 0.043(3) 0.047(3) 0.003(3) 0.001(3) 0.010(3)
C2 0.096(6) 0.088(6) 0.056(5) 0.002(5) 0.001(4) 0.038(5)
N3 0.053(3) 0.040(3) 0.062(4) 0.003(3) 0.007(3) 0.007(3)
C3 0.093(6) 0.115(8) 0.053(5) 0.003(5) 0.000(4) 0.027(6)
N4 0.065(4) 0.086(5) 0.053(4) 0.013(3) 0.016(3) 0.001(3)
C4 0.066(5) 0.092(7) 0.064(5) 0.020(5) -0.005(4) -0.006(5)
N5 0.052(3) 0.044(3) 0.049(3) 0.001(3) 0.008(3) 0.002(3)
C5 0.084(6) 0.072(6) 0.084(6) 0.025(5) -0.020(5) 0.007(5)
N6 0.044(3) 0.052(3) 0.046(3) 0.002(3) 0.007(3) 0.000(3)
N7 0.070(4) 0.046(4) 0.077(4) -0.003(3) 0.013(3) 0.011(3)
C7 0.071(5) 0.041(4) 0.093(6) 0.004(4) 0.011(4) 0.015(4)
N8 0.047(3) 0.040(3) 0.041(3) 0.003(3) 0.005(2) 0.000(2)
C8 0.088(6) 0.052(5) 0.101(7) -0.019(5) 0.021(5) 0.008(4)
N9 0.050(3) 0.043(3) 0.044(3) 0.001(3) 0.012(3) 0.004(2)
C9 0.093(6) 0.064(6) 0.072(6) -0.016(5) 0.016(5) 0.004(5)
N10 0.064(4) 0.066(4) 0.082(4) 0.020(4) -0.008(3) -0.021(3)
C10 0.070(5) 0.053(5) 0.065(5) -0.005(4) 0.012(4) -0.001(4)
C11 0.049(4) 0.047(4) 0.054(4) -0.003(4) 0.010(3) 0.000(3)
C12 0.049(4) 0.041(4) 0.040(4) 0.005(3) 0.007(3) 0.000(3)
C13 0.043(3) 0.039(4) 0.041(3) 0.001(3) 0.006(3) -0.002(3)
C14 0.052(4) 0.046(4) 0.052(4) 0.005(3) 0.009(3) 0.008(3)
C15 0.079(5) 0.063(5) 0.053(5) -0.001(4) 0.011(4) -0.003(4)
C16 0.109(7) 0.077(6) 0.048(5) -0.006(4) -0.004(4) 0.008(5)
C17 0.118(7) 0.084(6) 0.053(5) 0.009(5) 0.027(5) 0.015(6)
C18 0.083(6) 0.105(7) 0.063(6) 0.018(5) 0.023(5) 0.005(5)
C19 0.049(4) 0.054(4) 0.045(4) 0.000(3) 0.008(3) 0.002(3)
C20 0.048(4) 0.065(5) 0.071(5) 0.002(4) 0.014(4) -0.006(4)
C21 0.056(4) 0.076(5) 0.073(5) -0.009(5) 0.011(4) -0.018(4)
C22 0.056(4) 0.083(6) 0.065(5) -0.017(4) -0.001(4) -0.011(4)
C23 0.054(4) 0.069(5) 0.050(4) -0.004(4) 0.001(3) -0.002(4)
C24 0.047(4) 0.048(4) 0.043(4) 0.001(3) 0.012(3) 0.000(3)
C25 0.048(4) 0.039(4) 0.040(4) 0.000(3) 0.007(3) 0.000(3)
C6 0.056(4) 0.044(4) 0.052(4) -0.002(4) 0.001(3) 0.004(3)
C26 0.045(3) 0.038(4) 0.053(4) -0.004(3) 0.003(3) 0.002(3)
C27 0.076(5) 0.044(5) 0.078(5) 0.006(4) 0.022(4) -0.002(4)
C28 0.087(6) 0.052(5) 0.109(7) 0.016(5) 0.019(5) -0.009(4)
C29 0.087(6) 0.043(5) 0.102(7) 0.000(5) 0.002(5) 0.009(4)
C30 0.090(6) 0.057(6) 0.085(6) -0.006(5) 0.016(5) 0.016(5)
C31 0.043(3) 0.041(4) 0.040(4) 0.000(3) 0.004(3) -0.002(3)
C32 0.070(5) 0.062(5) 0.057(5) -0.002(4) 0.022(4) 0.009(4)
C33 0.096(6) 0.071(6) 0.067(5) 0.012(5) 0.037(4) 0.010(5)
C34 0.098(6) 0.065(6) 0.069(5) 0.021(4) 0.036(5) 0.003(5)
C35 0.074(5) 0.043(4) 0.065(5) 0.007(4) 0.021(4) 0.001(4)
C36 0.049(4) 0.040(4) 0.049(4) 0.006(3) 0.009(3) 0.001(3)
C37 0.045(3) 0.040(4) 0.039(4) 0.003(3) 0.004(3) -0.001(3)
C38 0.052(4) 0.041(4) 0.045(4) 0.002(3) 0.003(3) -0.004(3)
C39 0.054(4) 0.055(5) 0.070(5) 0.006(4) -0.001(4) 0.000(4)
C40 0.056(5) 0.077(6) 0.070(5) 0.003(5) -0.008(4) 0.003(4)
C41 0.061(5) 0.094(7) 0.099(7) 0.005(6) -0.012(5) -0.024(5)
C42 0.084(6) 0.084(7) 0.113(7) 0.029(6) -0.014(6) -0.039(5)
O1 0.34(4) 0.28(4) 0.20(3) -0.03(2) 0.05(3) 0.06(3)
C44 0.52(13) 0.14(4) 0.16(4) 0.02(3) 0.09(7) 0.06(6)
C43 0.38(5) 0.09(4) 0.09(3) -0.04(3) 0.01(3) 0.08(4)
O2 0.41(6) 0.33(6) 0.50(8) -0.21(5) -0.22(5) 0.10(5)
C45 0.050(8) 0.050(9) 0.050(8) 0.000(7) 0.004(6) 0.000(7)
C46 0.050(8) 0.050(8) 0.050(8) 0.000(7) 0.004(6) 0.000(7)

loop_
_atom_type_symbol
_atom_type_description
_atom_type_scat_dispersion_real
_atom_type_scat_dispersion_imag
_atom_type_scat_source
C C 0.0033 0.0016 'International Tables Vol C Tables 4.2.6.8 and 6.1.1.4'
H H 0.0000 0.0000 'International Tables Vol C Tables 4.2.6.8 and 6.1.1.4'
N N 0.0061 0.0033 'International Tables Vol C Tables 4.2.6.8 and 6.1.1.4'
O O 0.0106 0.0060 'International Tables Vol C Tables 4.2.6.8 and 6.1.1.4'

loop_
_geom_angle_atom_site_label_1
_geom_angle_atom_site_label_2
_geom_angle_atom_site_label_3
_geom_angle
N1 C1 C2 121.6(7)
N1 C1 C6 118.9(6)
C2 C1 C6 119.5(6)
C5 N1 C1 116.2(7)
C6 N2 C12 107.1(5)
C3 C2 C1 120.5(7)
C3 C2 H2 119.7
C1 C2 H2 119.7
C6 N3 C7 132.8(6)
C6 N3 C11 106.2(5)
C7 N3 C11 120.9(6)
C4 C3 C2 119.0(8)
C4 C3 H3 120.5
C2 C3 H3 120.5
C18 N4 C14 117.6(7)
C5 C4 C3 117.6(8)
C5 C4 H4 121.2
C3 C4 H4 121.2
C19 N5 C25 107.9(5)
N1 C5 C4 125.1(8)
N1 C5 H5 117.4
C4 C5 H5 117.4
C19 N6 C20 132.9(6)
C19 N6 C24 107.4(5)
C20 N6 C24 119.7(5)
C30 N7 C26 117.5(6)
C8 C7 N3 118.7(7)
C8 C7 H7 120.6
N3 C7 H7 120.6
C31 N8 C37 107.6(5)
C7 C8 C9 122.1(7)
C7 C8 H8 119.0
C9 C8 H8 119.0
C32 N9 C31 132.0(6)
C32 N9 C36 121.5(5)
C31 N9 C36 106.5(5)
C10 C9 C8 119.3(7)
C10 C9 H9 120.4
C8 C9 H9 120.4
C38 N10 C42 117.0(6)
C9 C10 C11 120.3(7)
C9 C10 H10 119.8
C11 C10 H10 119.8
C12 C11 N3 105.4(6)
C12 C11 C10 135.9(7)
N3 C11 C10 118.6(6)
N2 C12 C11 110.3(6)
N2 C12 C13 122.3(5)
C11 C12 C13 127.2(6)
C25 C13 C37 111.3(5)
C25 C13 C12 105.9(4)
C37 C13 C12 111.1(5)
C25 C13 C38 112.2(5)
C37 C13 C38 104.4(4)
C12 C13 C38 112.0(5)
N4 C14 C15 121.5(6)
N4 C14 C19 118.1(6)
C15 C14 C19 120.4(6)
C14 C15 C16 119.6(7)
C14 C15 H15 120.2
C16 C15 H15 120.2
C15 C16 C17 118.7(8)
C15 C16 H16 120.6
C17 C16 H16 120.6
C18 C17 C16 117.7(8)
C18 C17 H17 121.1
C16 C17 H17 121.1
N4 C18 C17 124.9(8)
N4 C18 H18 117.5
C17 C18 H18 117.5
N5 C19 N6 109.7(5)
N5 C19 C14 124.3(6)
N6 C19 C14 125.8(6)
C21 C20 N6 119.7(6)
C21 C20 H20 120.2
N6 C20 H20 120.2
C20 C21 C22 121.4(7)
C20 C21 H21 119.3
C22 C21 H21 119.3
C23 C22 C21 119.9(7)
C23 C22 H22 120.0
C21 C22 H22 120.0
C22 C23 C24 119.8(6)
C22 C23 H23 120.1
C24 C23 H23 120.1
C25 C24 N6 105.0(5)
C25 C24 C23 135.7(6)
N6 C24 C23 119.3(6)
N5 C25 C24 109.9(5)
N5 C25 C13 124.0(5)
C24 C25 C13 126.0(5)
N2 C6 N3 111.0(6)
N2 C6 C1 121.7(6)
N3 C6 C1 127.3(6)
N7 C26 C27 121.7(6)
N7 C26 C31 118.0(6)
C27 C26 C31 120.2(6)
C28 C27 C26 119.1(7)
C28 C27 H27 120.5
C26 C27 H27 120.5
C27 C28 C29 119.3(7)
C27 C28 H28 120.4
C29 C28 H28 120.4
C30 C29 C28 118.1(7)
C30 C29 H29 120.9
C28 C29 H29 120.9
N7 C30 C29 124.3(7)
N7 C30 H30 117.8
C29 C30 H30 117.8
N8 C31 N9 110.1(5)
N8 C31 C26 123.6(5)
N9 C31 C26 126.3(5)
C33 C32 N9 119.5(7)
C33 C32 H32 120.2
N9 C32 H32 120.2
C32 C33 C34 120.6(7)
C32 C33 H33 119.7
C34 C33 H33 119.7
C35 C34 C33 120.3(7)
C35 C34 H34 119.9
C33 C34 H34 119.9
C34 C35 C36 120.4(7)
C34 C35 H35 119.8
C36 C35 H35 119.8
C37 C36 N9 105.8(5)
C37 C36 C35 136.5(6)
N9 C36 C35 117.6(5)
N8 C37 C36 109.9(5)
N8 C37 C13 122.0(5)
C36 C37 C13 127.5(5)
N10 C38 C39 121.8(6)
N10 C38 C13 116.9(6)
C39 C38 C13 121.0(6)
C38 C39 C40 120.6(7)
C38 C39 H39 119.7
C40 C39 H39 119.7
C41 C40 C39 118.1(7)
C41 C40 H40 120.9
C39 C40 H40 120.9
C42 C41 C40 118.4(7)
C42 C41 H41 120.8
C40 C41 H41 120.8
N10 C42 C41 124.1(7)
N10 C42 H42 117.9
C41 C42 H42 117.9
O2 C44 O1 156(5)
O2 C44 C43 112(4)
O1 C44 C43 92(3)
C45 O2 C44 130(4)
O2 C45 C46 118(2)
O2 C45 H45A 107.8
C46 C45 H45A 107.8
O2 C45 H45B 107.8
C46 C45 H45B 107.8
H45A C45 H45B 107.1

loop_
_geom_bond_atom_site_label_1
_geom_bond_atom_site_label_2
_geom_bond_distance
C1 N1 1.348(8)
C1 C2 1.368(9)
C1 C6 1.459(9)
N1 C5 1.343(10)
N2 C6 1.326(8)
N2 C12 1.343(7)
C2 C3 1.367(10)
C2 H2 0.9300
N3 C6 1.364(8)
N3 C7 1.385(8)
N3 C11 1.400(8)
C3 C4 1.364(11)
C3 H3 0.9300
N4 C18 1.333(9)
N4 C14 1.345(8)
C4 C5 1.363(11)
C4 H4 0.9300
N5 C19 1.335(7)
N5 C25 1.347(7)
C5 H5 0.9300
N6 C19 1.374(8)
N6 C20 1.396(8)
N6 C24 1.397(7)
N7 C30 1.328(9)
N7 C26 1.341(7)
C7 C8 1.348(10)
C7 H7 0.9300
N8 C31 1.336(7)
N8 C37 1.351(7)
C8 C9 1.413(11)
C8 H8 0.9300
N9 C32 1.380(8)
N9 C31 1.380(7)
N9 C36 1.399(7)
C9 C10 1.351(10)
C9 H9 0.9300
N10 C38 1.322(8)
N10 C42 1.345(9)
C10 C11 1.410(9)
C10 H10 0.9300
C11 C12 1.377(8)
C12 C13 1.530(8)
C13 C25 1.514(8)
C13 C37 1.524(8)
C13 C38 1.535(8)
C14 C15 1.377(9)
C14 C19 1.447(9)
C15 C16 1.384(9)
C15 H15 0.9300
C16 C17 1.388(11)
C16 H16 0.9300
C17 C18 1.351(12)
C17 H17 0.9300
C18 H18 0.9300
C20 C21 1.341(10)
C20 H20 0.9300
C21 C22 1.403(10)
C21 H21 0.9300
C22 C23 1.356(9)
C22 H22 0.9300
C23 C24 1.405(9)
C23 H23 0.9300
C24 C25 1.394(8)
C26 C27 1.380(9)
C26 C31 1.449(8)
C27 C28 1.369(10)
C27 H27 0.9300
C28 C29 1.373(10)
C28 H28 0.9300
C29 C30 1.353(10)
C29 H29 0.9300
C30 H30 0.9300
C32 C33 1.339(9)
C32 H32 0.9300
C33 C34 1.411(10)
C33 H33 0.9300
C34 C35 1.348(9)
C34 H34 0.9300
C35 C36 1.405(8)
C35 H35 0.9300
C36 C37 1.385(8)
C38 C39 1.364(9)
C39 C40 1.372(9)
C39 H39 0.9300
C40 C41 1.359(10)
C40 H40 0.9300
C41 C42 1.358(11)
C41 H41 0.9300
C42 H42 0.9300
O1 C44 1.280(11)
C44 O2 1.225(11)
C44 C43 1.513(12)
C43 H43A 0.9600
C43 H43B 0.9600
C43 H43C 0.9600
O2 C45 1.164(11)
C45 C46 1.308(10)
C45 H45A 0.9700
C45 H45B 0.9700
C46 H46A 0.9600
C46 H46B 0.9600
C46 H46C 0.9600

loop_
_geom_hbond_atom_site_label_D
_geom_hbond_atom_site_label_H
_geom_hbond_atom_site_label_A
_geom_hbond_distance_DH
_geom_hbond_distance_HA
_geom_hbond_distance_DA
_geom_hbond_angle_DHA
C2 H2 N2 0.93 2.51 2.832(9) 100.5
C7 H7 N1 0.93 2.43 2.985(11) 117.9
C20 H20 N4 0.93 2.38 2.934(10) 117.8
C32 H32 N7 0.93 2.36 2.926(9) 118.9
C39 H39 N5 0.93 2.54 2.913(8) 104.4

loop_
_geom_torsion_atom_site_label_1
_geom_torsion_atom_site_label_2
_geom_torsion_atom_site_label_3
_geom_torsion_atom_site_label_4
_geom_torsion
C2 C1 N1 C5 -1.2(10)
C6 C1 N1 C5 178.4(6)
N1 C1 C2 C3 1.4(12)
C6 C1 C2 C3 -178.1(7)
C1 C2 C3 C4 -0.7(13)
C2 C3 C4 C5 -0.2(12)
C1 N1 C5 C4 0.2(12)
C3 C4 C5 N1 0.4(13)
C6 N3 C7 C8 179.7(7)
C11 N3 C7 C8 2.1(10)
N3 C7 C8 C9 -0.7(11)
C7 C8 C9 C10 -0.3(12)
C8 C9 C10 C11 -0.1(11)
C6 N3 C11 C12 -0.7(6)
C7 N3 C11 C12 177.5(5)
C6 N3 C11 C10 179.3(6)
C7 N3 C11 C10 -2.5(9)
C9 C10 C11 C12 -178.5(7)
C9 C10 C11 N3 1.5(10)
C6 N2 C12 C11 -1.5(7)
C6 N2 C12 C13 -176.6(5)
N3 C11 C12 N2 1.4(7)
C10 C11 C12 N2 -178.7(7)
N3 C11 C12 C13 176.2(5)
C10 C11 C12 C13 -3.8(11)
N2 C12 C13 C25 106.7(6)
C11 C12 C13 C25 -67.6(7)
N2 C12 C13 C37 -14.3(7)
C11 C12 C13 C37 171.4(6)
N2 C12 C13 C38 -130.7(6)
C11 C12 C13 C38 55.1(7)
C18 N4 C14 C15 1.3(10)
C18 N4 C14 C19 -176.6(7)
N4 C14 C15 C16 -1.1(10)
C19 C14 C15 C16 176.8(6)
C14 C15 C16 C17 0.2(11)
C15 C16 C17 C18 0.6(12)
C14 N4 C18 C17 -0.5(12)
C16 C17 C18 N4 -0.4(14)
C25 N5 C19 N6 -0.5(7)
C25 N5 C19 C14 -176.5(6)
C20 N6 C19 N5 -175.1(6)
C24 N6 C19 N5 1.9(7)
C20 N6 C19 C14 0.9(11)
C24 N6 C19 C14 177.9(6)
N4 C14 C19 N5 -173.3(6)
C15 C14 C19 N5 8.7(10)
N4 C14 C19 N6 11.2(9)
C15 C14 C19 N6 -166.8(6)
C19 N6 C20 C21 -179.7(7)
C24 N6 C20 C21 3.6(9)
N6 C20 C21 C22 0.8(11)
C20 C21 C22 C23 -2.8(11)
C21 C22 C23 C24 0.2(11)
C19 N6 C24 C25 -2.4(6)
C20 N6 C24 C25 175.0(5)
C19 N6 C24 C23 176.5(6)
C20 N6 C24 C23 -6.0(8)
C22 C23 C24 C25 -177.3(7)
C22 C23 C24 N6 4.1(9)
C19 N5 C25 C24 -1.1(7)
C19 N5 C25 C13 -178.2(5)
N6 C24 C25 N5 2.2(7)
C23 C24 C25 N5 -176.5(7)
N6 C24 C25 C13 179.2(5)
C23 C24 C25 C13 0.5(12)
C37 C13 C25 N5 -132.5(6)
C12 C13 C25 N5 106.7(6)
C38 C13 C25 N5 -15.9(8)
C37 C13 C25 C24 51.0(8)
C12 C13 C25 C24 -69.9(7)
C38 C13 C25 C24 167.5(6)
C12 N2 C6 N3 1.0(7)
C12 N2 C6 C1 -179.3(6)
C7 N3 C6 N2 -178.0(6)
C11 N3 C6 N2 -0.1(7)
C7 N3 C6 C1 2.3(11)
C11 N3 C6 C1 -179.8(6)
N1 C1 C6 N2 -176.0(6)
C2 C1 C6 N2 3.5(10)
N1 C1 C6 N3 3.6(10)
C2 C1 C6 N3 -176.8(7)
C30 N7 C26 C27 -0.1(10)
C30 N7 C26 C31 179.8(6)
N7 C26 C27 C28 -1.1(11)
C31 C26 C27 C28 179.0(7)
C26 C27 C28 C29 1.6(12)
C27 C28 C29 C30 -0.8(12)
C26 N7 C30 C29 0.9(12)
C28 C29 C30 N7 -0.5(13)
C37 N8 C31 N9 -1.0(6)
C37 N8 C31 C26 177.7(5)
C32 N9 C31 N8 179.5(6)
C36 N9 C31 N8 0.1(6)
C32 N9 C31 C26 0.8(10)
C36 N9 C31 C26 -178.6(6)
N7 C26 C31 N8 172.0(6)
C27 C26 C31 N8 -8.1(9)
N7 C26 C31 N9 -9.5(9)
C27 C26 C31 N9 170.4(6)
C31 N9 C32 C33 179.3(7)
C36 N9 C32 C33 -1.3(10)
N9 C32 C33 C34 0.0(12)
C32 C33 C34 C35 0.7(13)
C33 C34 C35 C36 -0.2(12)
C32 N9 C36 C37 -178.6(5)
C31 N9 C36 C37 0.8(6)
C32 N9 C36 C35 1.8(9)
C31 N9 C36 C35 -178.7(6)
C34 C35 C36 C37 179.6(7)
C34 C35 C36 N9 -1.0(10)
C31 N8 C37 C36 1.6(7)
C31 N8 C37 C13 173.7(5)
N9 C36 C37 N8 -1.5(7)
C35 C36 C37 N8 177.9(7)
N9 C36 C37 C13 -173.1(5)
C35 C36 C37 C13 6.3(12)
C25 C13 C37 N8 20.6(7)
C12 C13 C37 N8 138.3(5)
C38 C13 C37 N8 -100.7(6)
C25 C13 C37 C36 -168.8(6)
C12 C13 C37 C36 -51.0(8)
C38 C13 C37 C36 70.0(7)
C42 N10 C38 C39 -0.9(11)
C42 N10 C38 C13 172.6(7)
C25 C13 C38 N10 141.6(6)
C37 C13 C38 N10 -97.7(6)
C12 C13 C38 N10 22.6(7)
C25 C13 C38 C39 -44.7(8)
C37 C13 C38 C39 75.9(7)
C12 C13 C38 C39 -163.8(6)
N10 C38 C39 C40 0.0(11)
C13 C38 C39 C40 -173.3(6)
C38 C39 C40 C41 0.5(11)
C39 C40 C41 C42 0.0(12)
C38 N10 C42 C41 1.5(13)
C40 C41 C42 N10 -1.0(15)
O1 C44 O2 C45 167(11)
C43 C44 O2 C45 -12(9)
C44 O2 C45 C46 21(7)
